data_2233543
loop_
_publ_author_name
'von Eschwege, Karel G.'
'Hosten, Eric C.'
'Muller, Alfred'

_publ_section_title
;
 1,5-Bis(2-methylphenyl)-3-nitroformazan
;
_journal_coeditor_code KP2378
_journal_issue 2
_journal_name_full 'Acta Crystallographica Section E'
_journal_page_first o425
_journal_paper_doi 10.1107/S1600536812001171
_journal_volume 68
_journal_year 2012
_chemical_formula_iupac 'C15 H15 N5 O2'
_chemical_formula_moiety 'C15 H15 N5 O2'
_chemical_formula_sum 'C15 H15 N5 O2'
_chemical_formula_weight 297.32
_chemical_name_common
;
1,5-Bis(2-methylphenyl)-3-nitroformazan
;
_chemical_name_systematic
;
2-[(2-methylphenyl)amino]-3-[(2-methylphenyl)imino]-1,1-dioxoguanidine
;
_space_group_IT_number 61
_symmetry_cell_setting orthorhombic
_symmetry_space_group_name_Hall '-P 2ac 2ab'
_symmetry_space_group_name_H-M 'P b c a'
_atom_sites_solution_hydrogens geom
_atom_sites_solution_primary direct
_atom_sites_solution_secondary difmap
_audit_creation_method 'WinGX routine CIF_UPDATE'
_cell_angle_alpha 90
_cell_angle_beta 90
_cell_angle_gamma 90
_cell_formula_units_Z 8
_cell_length_a 14.6525(3)
_cell_length_b 10.2523(3)
_cell_length_c 19.2425(4)
_cell_measurement_reflns_used 8384
_cell_measurement_temperature 200(2)
_cell_measurement_theta_max 28.29
_cell_measurement_theta_min 2.65
_cell_volume 2890.64(12)
_computing_cell_refinement 'SAINT (Bruker, 2008)'
_computing_data_collection 'APEX2 (Bruker, 2011)'
_computing_data_reduction 'SAINT and XPREP (Bruker, 2008)'
_computing_molecular_graphics 'DIAMOND (Brandenburg & Putz, 2005)'
_computing_publication_material 'WinGX (Farrugia, 1999)'
_computing_structure_refinement 'SHELXL97 (Sheldrick, 2008)'
_computing_structure_solution 'SIR97 (Altomare <i>et al.</i>, 1999)'
_diffrn_ambient_temperature 200(2)
_diffrn_detector_area_resol_mean 8.4
_diffrn_measured_fraction_theta_full 0.996
_diffrn_measured_fraction_theta_max 0.996
_diffrn_measurement_device_type 'Bruker APEXII CCD'
_diffrn_measurement_method '\w and \f'
_diffrn_radiation_monochromator graphite
_diffrn_radiation_type MoK\a
_diffrn_radiation_wavelength 0.71073
_diffrn_reflns_av_R_equivalents 0.028
_diffrn_reflns_limit_h_max 19
_diffrn_reflns_limit_h_min -19
_diffrn_reflns_limit_k_max 13
_diffrn_reflns_limit_k_min -12
_diffrn_reflns_limit_l_max 25
_diffrn_reflns_limit_l_min -25
_diffrn_reflns_number 24031
_diffrn_reflns_theta_full 28.4
_diffrn_reflns_theta_max 28.4
_diffrn_reflns_theta_min 2.12
_diffrn_standards_decay_% 0
_diffrn_standards_interval_count 0
_diffrn_standards_interval_time 0
_diffrn_standards_number 0
_exptl_absorpt_coefficient_mu 0.095
_exptl_absorpt_correction_T_max 0.9821
_exptl_absorpt_correction_T_min 0.9601
_exptl_absorpt_correction_type multi-scan
_exptl_absorpt_process_details
;
(SADABS; Bruker, 2008)
;
_exptl_crystal_colour red
_exptl_crystal_density_diffrn 1.366
_exptl_crystal_density_method 'not measured'
_exptl_crystal_description needle
_exptl_crystal_F_000 1248
_exptl_crystal_size_max 0.43
_exptl_crystal_size_mid 0.19
_exptl_crystal_size_min 0.19
_refine_diff_density_max 0.511
_refine_diff_density_min -0.214
_refine_ls_extinction_method none
_refine_ls_goodness_of_fit_ref 1.05
_refine_ls_hydrogen_treatment constr
_refine_ls_matrix_type full
_refine_ls_number_parameters 221
_refine_ls_number_reflns 3619
_refine_ls_number_restraints 48
_refine_ls_restrained_S_all 1.045
_refine_ls_R_factor_all 0.0892
_refine_ls_R_factor_gt 0.0603
_refine_ls_shift/su_max 0
_refine_ls_shift/su_mean 0
_refine_ls_structure_factor_coef Fsqd
_refine_ls_weighting_details 'calc w=1/[\s^2^(Fo^2^)+(0.0700P)^2^+1.8629P] where P=(Fo^2^+2Fc^2^)/3'
_refine_ls_weighting_scheme calc
_refine_ls_wR_factor_ref 0.1797
_reflns_number_gt 2487
_reflns_number_total 3619
_reflns_threshold_expression I>2sigma(I)
_cod_data_source_file kp2378.cif
_cod_data_source_block I
_cod_database_code 2233543
_cod_database_fobs_code 2233543

loop_
_symmetry_equiv_pos_as_xyz
'x, y, z'
'-x+1/2, -y, z+1/2'
'x+1/2, -y+1/2, -z'
'-x, y+1/2, -z+1/2'
'-x, -y, -z'
'x-1/2, y, -z-1/2'
'-x-1/2, y-1/2, z'
'x, -y-1/2, z-1/2'

loop_
_atom_site_type_symbol
_atom_site_label
_atom_site_fract_x
_atom_site_fract_y
_atom_site_fract_z
_atom_site_U_iso_or_equiv
_atom_site_adp_type
_atom_site_calc_flag
_atom_site_refinement_flags
_atom_site_occupancy
_atom_site_disorder_assembly
_atom_site_disorder_group
N N1 0.26169(12) 0.01378(16) 0.07679(8) 0.0441(4) Uani d . 1 . .
H HN1 0.2252 0.0663 0.0999 0.053 Uiso calc PR 0.53(3) A 1
N N2 0.34854(12) 0.01558(17) 0.08281(8) 0.0458(4) Uani d . 1 . .
N N3 0.35427(11) 0.19544(16) 0.16744(8) 0.0408(4) Uani d . 1 . .
N N4 0.26631(10) 0.21162(16) 0.17126(8) 0.0385(4) Uani d . 1 . .
H HN4 0.2283 0.1648 0.1462 0.046 Uiso calc PR 0.47(3) A 2
N N5 0.48561(13) 0.0936(2) 0.12737(11) 0.0580(5) Uani d DU 1 . .
O O1A 0.5222(5) -0.0056(8) 0.1083(9) 0.094(3) Uani d PDU 0.75(4) B 1
O O2A 0.5302(5) 0.1873(10) 0.1454(10) 0.087(3) Uani d PDU 0.75(4) B 1
O O1B 0.512(2) 0.012(3) 0.087(2) 0.107(8) Uani d PDU 0.25(4) B 2
O O2B 0.5218(19) 0.155(4) 0.172(2) 0.097(6) Uani d PDU 0.25(4) B 2
C C1 0.07297(15) -0.0431(3) 0.07535(13) 0.0596(6) Uani d . 1 . .
H H1A 0.092 -0.0557 0.1237 0.089 Uiso calc R 1 . .
H H1B 0.0118 -0.0797 0.0687 0.089 Uiso calc R 1 . .
H H1C 0.072 0.0503 0.0646 0.089 Uiso calc R 1 . .
C C2 0.13763(15) -0.1095(2) 0.02891(10) 0.0485(5) Uani d . 1 . .
C C3 0.10754(17) -0.2092(2) -0.01616(11) 0.0549(6) Uani d . 1 . .
H H3 0.0448 -0.2327 -0.0162 0.066 Uiso calc R 1 . .
C C4 0.16569(18) -0.2723(2) -0.05938(12) 0.0590(6) Uani d . 1 . .
H H4 0.1436 -0.3392 -0.0891 0.071 Uiso calc R 1 . .
C C5 0.25748(19) -0.2394(2) -0.06022(12) 0.0629(6) Uani d . 1 . .
H H5 0.2978 -0.2822 -0.0915 0.075 Uiso calc R 1 . .
C C6 0.28997(16) -0.1465(2) -0.01666(11) 0.0543(5) Uani d . 1 . .
H H6 0.353 -0.1251 -0.0169 0.065 Uiso calc R 1 . .
C C7 0.22993(15) -0.0819(2) 0.02888(10) 0.0464(5) Uani d . 1 . .
C C8 0.38492(13) 0.1033(2) 0.12568(9) 0.0425(4) Uani d . 1 B .
C C9 0.23522(12) 0.30827(18) 0.21773(9) 0.0375(4) Uani d . 1 . .
C C10 0.29585(14) 0.3870(2) 0.25478(10) 0.0448(5) Uani d . 1 . .
H H10 0.3598 0.3751 0.2496 0.054 Uiso calc R 1 . .
C C11 0.26305(16) 0.4823(2) 0.29902(10) 0.0501(5) Uani d . 1 . .
H H11 0.3043 0.5367 0.3238 0.06 Uiso calc R 1 . .
C C12 0.16987(16) 0.4981(2) 0.30707(11) 0.0510(5) Uani d . 1 . .
H H12 0.1469 0.5632 0.3375 0.061 Uiso calc R 1 . .
C C13 0.11046(15) 0.4192(2) 0.27091(11) 0.0511(5) Uani d . 1 . .
H H13 0.0467 0.431 0.2771 0.061 Uiso calc R 1 . .
C C14 0.14087(13) 0.3228(2) 0.22551(10) 0.0429(4) Uani d . 1 . .
C C15 0.07500(14) 0.2388(3) 0.18674(14) 0.0619(6) Uani d . 1 . .
H H15A 0.0125 0.2619 0.2001 0.093 Uiso calc R 1 . .
H H15B 0.0864 0.147 0.198 0.093 Uiso calc R 1 . .
H H15C 0.0829 0.2523 0.1367 0.093 Uiso calc R 1 . .

loop_
_atom_site_aniso_label
_atom_site_aniso_U_11
_atom_site_aniso_U_22
_atom_site_aniso_U_33
_atom_site_aniso_U_12
_atom_site_aniso_U_13
_atom_site_aniso_U_23
N1 0.0552(10) 0.0391(9) 0.0381(8) -0.0027(7) -0.0009(7) 0.0037(7)
N2 0.0527(9) 0.0440(9) 0.0405(8) 0.0019(8) 0.0020(7) 0.0042(7)
N3 0.0402(8) 0.0431(9) 0.0392(8) 0.0031(7) 0.0009(6) 0.0042(7)
N4 0.0381(8) 0.0405(9) 0.0369(7) 0.0013(6) 0.0012(6) 0.0042(6)
N5 0.0436(10) 0.0637(13) 0.0666(12) 0.0095(9) 0.0059(9) -0.0043(10)
O1A 0.045(2) 0.070(3) 0.168(7) 0.0139(19) 0.001(3) -0.030(3)
O2A 0.0410(16) 0.094(4) 0.125(6) -0.0035(18) -0.004(3) -0.048(4)
O1B 0.085(11) 0.124(13) 0.112(14) 0.049(10) 0.039(9) -0.025(9)
O2B 0.049(7) 0.141(14) 0.101(12) -0.003(8) -0.011(8) -0.027(11)
C1 0.0484(12) 0.0678(15) 0.0626(13) -0.0005(11) -0.0058(10) -0.0057(12)
C2 0.0552(12) 0.0461(12) 0.0440(10) 0.0007(9) 0.0014(9) 0.0074(9)
C3 0.0651(13) 0.0518(13) 0.0479(11) -0.0098(11) -0.0066(10) 0.0042(10)
C4 0.0763(15) 0.0480(13) 0.0528(12) -0.0119(11) -0.0020(11) -0.0008(10)
C5 0.0755(16) 0.0577(14) 0.0555(13) -0.0040(12) 0.0140(12) -0.0069(11)
C6 0.0601(13) 0.0548(13) 0.0481(11) -0.0088(10) 0.0075(9) -0.0021(10)
C7 0.0567(12) 0.0431(11) 0.0394(9) -0.0034(9) -0.0013(8) 0.0056(8)
C8 0.0400(9) 0.0454(11) 0.0420(9) 0.0042(8) 0.0020(8) 0.0043(8)
C9 0.0431(9) 0.0360(9) 0.0334(8) 0.0018(7) 0.0008(7) 0.0066(7)
C10 0.0465(10) 0.0472(11) 0.0407(9) -0.0020(9) -0.0003(8) 0.0031(8)
C11 0.0625(13) 0.0466(12) 0.0413(10) -0.0026(10) -0.0034(9) 0.0009(9)
C12 0.0644(13) 0.0438(12) 0.0449(11) 0.0059(10) 0.0036(9) -0.0019(9)
C13 0.0495(11) 0.0474(12) 0.0564(12) 0.0082(9) 0.0065(9) 0.0001(10)
C14 0.0438(10) 0.0404(10) 0.0445(10) 0.0035(8) 0.0008(8) 0.0029(8)
C15 0.0408(10) 0.0639(15) 0.0811(16) 0.0020(10) -0.0016(10) -0.0208(13)

loop_
_atom_type_symbol
_atom_type_description
_atom_type_scat_dispersion_real
_atom_type_scat_dispersion_imag
_atom_type_scat_source
C C 0.0033 0.0016 'International Tables Vol C Tables 4.2.6.8 and 6.1.1.4'
H H 0 0 'International Tables Vol C Tables 4.2.6.8 and 6.1.1.4'
N N 0.0061 0.0033 'International Tables Vol C Tables 4.2.6.8 and 6.1.1.4'
O O 0.0106 0.006 'International Tables Vol C Tables 4.2.6.8 and 6.1.1.4'

loop_
_geom_angle_atom_site_label_1
_geom_angle_atom_site_label_2
_geom_angle_atom_site_label_3
_geom_angle
N2 N1 C7 113.21(17)
N2 N1 HN1 123.4
C7 N1 HN1 123.4
N1 N2 C8 117.68(17)
N4 N3 C8 117.57(16)
N3 N4 C9 116.44(15)
N3 N4 HN4 121.8
C9 N4 HN4 121.8
O2B N5 O1A 117.8(14)
O2B N5 O1B 134(2)
O1A N5 O2A 121.0(5)
O1B N5 O2A 124.2(14)
O2B N5 C8 115.1(14)
O1A N5 C8 119.5(4)
O1B N5 C8 110.4(16)
O2A N5 C8 119.4(4)
C2 C1 H1A 109.5
C2 C1 H1B 109.5
H1A C1 H1B 109.5
C2 C1 H1C 109.5
H1A C1 H1C 109.5
H1B C1 H1C 109.5
C7 C2 C3 117.0(2)
C7 C2 C1 122.4(2)
C3 C2 C1 120.5(2)
C4 C3 C2 121.8(2)
C4 C3 H3 119.1
C2 C3 H3 119.1
C3 C4 C5 120.0(2)
C3 C4 H4 120
C5 C4 H4 120
C6 C5 C4 120.3(2)
C6 C5 H5 119.8
C4 C5 H5 119.8
C5 C6 C7 119.8(2)
C5 C6 H6 120.1
C7 C6 H6 120.1
C2 C7 C6 121.0(2)
C2 C7 N1 117.44(19)
C6 C7 N1 121.53(19)
N3 C8 N2 136.45(18)
N3 C8 N5 111.97(17)
N2 C8 N5 111.57(17)
C10 C9 C14 120.83(18)
C10 C9 N4 121.64(17)
C14 C9 N4 117.53(16)
C11 C10 C9 120.14(19)
C11 C10 H10 119.9
C9 C10 H10 119.9
C10 C11 C12 119.6(2)
C10 C11 H11 120.2
C12 C11 H11 120.2
C13 C12 C11 119.9(2)
C13 C12 H12 120
C11 C12 H12 120
C12 C13 C14 122.1(2)
C12 C13 H13 118.9
C14 C13 H13 118.9
C13 C14 C9 117.34(18)
C13 C14 C15 121.07(19)
C9 C14 C15 121.59(18)
C14 C15 H15A 109.5
C14 C15 H15B 109.5
H15A C15 H15B 109.5
C14 C15 H15C 109.5
H15A C15 H15C 109.5
H15B C15 H15C 109.5

loop_
_geom_bond_atom_site_label_1
_geom_bond_atom_site_label_2
_geom_bond_distance
N1 N2 1.278(2)
N1 C7 1.424(3)
N1 HN1 0.88
N2 C8 1.332(3)
N3 N4 1.302(2)
N3 C8 1.319(2)
N4 C9 1.410(2)
N4 HN4 0.88
N5 O2B 1.192(13)
N5 O1A 1.208(5)
N5 O1B 1.210(13)
N5 O2A 1.212(6)
N5 C8 1.479(3)
C1 C2 1.470(3)
C1 H1A 0.98
C1 H1B 0.98
C1 H1C 0.98
C2 C7 1.382(3)
C2 C3 1.411(3)
C3 C4 1.355(3)
C3 H3 0.95
C4 C5 1.387(4)
C4 H4 0.95
C5 C6 1.355(3)
C5 H5 0.95
C6 C7 1.407(3)
C6 H6 0.95
C9 C10 1.396(3)
C9 C14 1.399(3)
C10 C11 1.382(3)
C10 H10 0.95
C11 C12 1.384(3)
C11 H11 0.95
C12 C13 1.377(3)
C12 H12 0.95
C13 C14 1.392(3)
C13 H13 0.95
C14 C15 1.494(3)
C15 H15A 0.98
C15 H15B 0.98
C15 H15C 0.98

loop_
_geom_hbond_atom_site_label_D
_geom_hbond_atom_site_label_H
_geom_hbond_atom_site_label_A
_geom_hbond_site_symmetry_A
_geom_hbond_distance_DH
_geom_hbond_distance_HA
_geom_hbond_distance_DA
_geom_hbond_angle_DHA
C4 H4 O1A 3_445 0.95 2.42 3.239(9) 145

loop_
_geom_torsion_atom_site_label_1
_geom_torsion_atom_site_label_2
_geom_torsion_atom_site_label_3
_geom_torsion_atom_site_label_4
_geom_torsion
C7 N1 N2 C8 178.96(16)
C8 N3 N4 C9 178.28(15)
C7 C2 C3 C4 -2.2(3)
C1 C2 C3 C4 -179.8(2)
C2 C3 C4 C5 -0.1(4)
C3 C4 C5 C6 1.7(4)
C4 C5 C6 C7 -0.9(4)
C3 C2 C7 C6 3.0(3)
C1 C2 C7 C6 -179.5(2)
C3 C2 C7 N1 -176.77(17)
C1 C2 C7 N1 0.8(3)
C5 C6 C7 C2 -1.5(3)
C5 C6 C7 N1 178.3(2)
N2 N1 C7 C2 167.38(17)
N2 N1 C7 C6 -12.4(3)
N4 N3 C8 N2 0.3(3)
N4 N3 C8 N5 -178.83(16)
N1 N2 C8 N3 0.8(3)
N1 N2 C8 N5 179.90(16)
O2B N5 C8 N3 11(3)
O1A N5 C8 N3 159.5(10)
O1B N5 C8 N3 -177(2)
O2A N5 C8 N3 -23.3(11)
O2B N5 C8 N2 -169(3)
O1A N5 C8 N2 -19.9(10)
O1B N5 C8 N2 3(2)
O2A N5 C8 N2 157.4(11)
N3 N4 C9 C10 3.3(2)
N3 N4 C9 C14 -176.70(16)
C14 C9 C10 C11 -1.0(3)
N4 C9 C10 C11 178.91(17)
C9 C10 C11 C12 0.8(3)
C10 C11 C12 C13 -0.2(3)
C11 C12 C13 C14 -0.3(3)
C12 C13 C14 C9 0.1(3)
C12 C13 C14 C15 -179.8(2)
C10 C9 C14 C13 0.6(3)
N4 C9 C14 C13 -179.37(16)
C10 C9 C14 C15 -179.5(2)
N4 C9 C14 C15 0.5(3)
